data_7108964
loop_
_publ_author_name
'Malachy McCann'
'John McGinley'
'Kaijie Ni'
'Mark O'Connor'
'Kevin Kavanagh'
'Vickie McKee'
'John Colleran'
'Michael Devereux'
'Nicholas Gathergood'
'Niall Barron'
'Andreea Prisecaru'
'Andrew Kellett'

_publ_section_title
;
 A new phenanthroline-oxazine ligand: synthesis, coordination chemistry
 and atypical DNA binding interaction
;
_journal_name_full Chem.Commun.
_journal_page_first 2341
_journal_paper_doi 10.1039/c3cc38710k
_journal_volume 49
_journal_year 2013
_chemical_formula_sum 'C23 H19 N3 O5'
_chemical_formula_weight 417.41
_chemical_name_systematic
;
?
;
_space_group_IT_number 14
_symmetry_cell_setting monoclinic
_symmetry_space_group_name_Hall '-P 2ybc'
_symmetry_space_group_name_H-M 'P 1 21/c 1'
_atom_sites_solution_hydrogens geom
_atom_sites_solution_primary direct
_atom_sites_solution_secondary difmap
_audit_creation_method SHELXL-97
_cell_angle_alpha 90.00
_cell_angle_beta 90.1550(10)
_cell_angle_gamma 90.00
_cell_formula_units_Z 4
_cell_length_a 10.2862(8)
_cell_length_b 20.0798(16)
_cell_length_c 9.6427(8)
_cell_measurement_reflns_used 5615
_cell_measurement_temperature 150(2)
_cell_measurement_theta_max 28.22
_cell_measurement_theta_min 2.22
_cell_volume 1991.6(3)
_computing_cell_refinement 'Bruker SMART'
_computing_data_collection 'Bruker SMART'
_computing_data_reduction 'Bruker SAINT'
_computing_molecular_graphics 'Bruker SHELXTL'
_computing_publication_material 'Bruker SHELXTL'
_computing_structure_refinement 'SHELXL-97 (Sheldrick, 1997)'
_computing_structure_solution 'SHELXS-97 (Sheldrick, 1990)'
_diffrn_ambient_temperature 150(2)
_diffrn_measured_fraction_theta_full 1.000
_diffrn_measured_fraction_theta_max 0.999
_diffrn_measurement_device_type 'CCD area detector'
_diffrn_measurement_method 'phi and omega scans'
_diffrn_radiation_monochromator graphite
_diffrn_radiation_source 'fine-focus sealed tube'
_diffrn_radiation_type MoK\a
_diffrn_radiation_wavelength 0.71073
_diffrn_reflns_av_R_equivalents 0.0268
_diffrn_reflns_av_sigmaI/netI 0.0227
_diffrn_reflns_limit_h_max 13
_diffrn_reflns_limit_h_min -13
_diffrn_reflns_limit_k_max 26
_diffrn_reflns_limit_k_min -26
_diffrn_reflns_limit_l_max 12
_diffrn_reflns_limit_l_min -12
_diffrn_reflns_number 20407
_diffrn_reflns_theta_full 26.00
_diffrn_reflns_theta_max 28.33
_diffrn_reflns_theta_min 1.98
_diffrn_standards_number 0
_exptl_absorpt_coefficient_mu 0.100
_exptl_absorpt_correction_T_max 0.9861
_exptl_absorpt_correction_T_min 0.9583
_exptl_absorpt_correction_type multi-scan
_exptl_absorpt_process_details 'SADABS v2004/1, Sheldrick, G.M., (2004)'
_exptl_crystal_colour colourless
_exptl_crystal_density_diffrn 1.392
_exptl_crystal_density_method 'not measured'
_exptl_crystal_description block
_exptl_crystal_F_000 872
_exptl_crystal_size_max 0.43
_exptl_crystal_size_mid 0.35
_exptl_crystal_size_min 0.14
_refine_diff_density_max 0.290
_refine_diff_density_min -0.237
_refine_diff_density_rms 0.042
_refine_ls_extinction_method none
_refine_ls_goodness_of_fit_ref 1.049
_refine_ls_hydrogen_treatment mixed
_refine_ls_matrix_type full
_refine_ls_number_parameters 287
_refine_ls_number_reflns 4961
_refine_ls_number_restraints 0
_refine_ls_restrained_S_all 1.049
_refine_ls_R_factor_all 0.0551
_refine_ls_R_factor_gt 0.0410
_refine_ls_shift/su_max 0.001
_refine_ls_shift/su_mean 0.000
_refine_ls_structure_factor_coef Fsqd
_refine_ls_weighting_details 'calc w=1/[\s^2^(Fo^2^)+(0.0565P)^2^+0.4618P] where P=(Fo^2^+2Fc^2^)/3'
_refine_ls_weighting_scheme calc
_refine_ls_wR_factor_gt 0.1061
_refine_ls_wR_factor_ref 0.1150
_reflns_number_gt 3830
_reflns_number_total 4961
_reflns_threshold_expression >2sigma(I)
_cod_data_source_file c3cc38710k.txt
_cod_data_source_block mmce1b
_cod_original_sg_symbol_H-M P2(1)/c
_cod_database_code 7108964

loop_
_symmetry_equiv_pos_as_xyz
'x, y, z'
'-x, y+1/2, -z+1/2'
'-x, -y, -z'
'x, -y-1/2, z-1/2'

loop_
_atom_site_label
_atom_site_type_symbol
_atom_site_fract_x
_atom_site_fract_y
_atom_site_fract_z
_atom_site_U_iso_or_equiv
_atom_site_adp_type
_atom_site_occupancy
_atom_site_symmetry_multiplicity
_atom_site_calc_flag
_atom_site_refinement_flags
N1 N 0.77038(12) 0.39015(6) 1.06052(12) 0.0322(3) Uani 1 1 d .
C1 C 0.82691(15) 0.43936(7) 0.99158(16) 0.0358(3) Uani 1 1 d .
H1 H 0.8005 0.4837 1.0110 0.043 Uiso 1 1 calc R
C2 C 0.92344(14) 0.42947(7) 0.89169(15) 0.0323(3) Uani 1 1 d .
H2 H 0.9615 0.4664 0.8454 0.039 Uiso 1 1 calc R
C3 C 0.96241(13) 0.36571(6) 0.86149(14) 0.0263(3) Uani 1 1 d .
H3 H 1.0281 0.3579 0.7943 0.032 Uiso 1 1 calc R
C4 C 0.90382(12) 0.31204(6) 0.93134(13) 0.0226(3) Uani 1 1 d .
C5 C 0.93562(12) 0.24365(6) 0.90176(12) 0.0219(2) Uani 1 1 d .
C6 C 0.87240(12) 0.19361(6) 0.96958(13) 0.0230(3) Uani 1 1 d .
C7 C 0.77415(12) 0.20662(6) 1.07093(13) 0.0240(3) Uani 1 1 d .
C8 C 0.70786(13) 0.15533(7) 1.14098(14) 0.0293(3) Uani 1 1 d .
H8 H 0.7262 0.1100 1.1211 0.035 Uiso 1 1 calc R
C9 C 0.61680(14) 0.17183(8) 1.23803(16) 0.0355(3) Uani 1 1 d .
H9 H 0.5712 0.1383 1.2874 0.043 Uiso 1 1 calc R
C10 C 0.59240(14) 0.23913(8) 1.26285(15) 0.0368(3) Uani 1 1 d .
H10 H 0.5290 0.2500 1.3307 0.044 Uiso 1 1 calc R
N2 N 0.65128(11) 0.28901(6) 1.19854(12) 0.0323(3) Uani 1 1 d .
C11 C 0.74229(12) 0.27318(6) 1.10262(13) 0.0252(3) Uani 1 1 d .
C12 C 0.80790(12) 0.32715(6) 1.03060(13) 0.0245(3) Uani 1 1 d .
O1 O 0.89387(9) 0.12835(4) 0.94060(10) 0.0271(2) Uani 1 1 d .
C13 C 1.01707(12) 0.11237(6) 0.87467(13) 0.0243(3) Uani 1 1 d .
H13 H 1.0035 0.0721 0.8153 0.029 Uiso 1 1 calc R
C14 C 1.12076(12) 0.09615(6) 0.97983(13) 0.0228(3) Uani 1 1 d .
C15 C 1.15474(12) 0.03057(6) 1.00807(14) 0.0271(3) Uani 1 1 d .
H15 H 1.1146 -0.0044 0.9572 0.033 Uiso 1 1 calc R
C16 C 1.24601(13) 0.01501(6) 1.10894(15) 0.0301(3) Uani 1 1 d .
H16 H 1.2663 -0.0302 1.1283 0.036 Uiso 1 1 calc R
C17 C 1.30793(13) 0.06592(7) 1.18193(14) 0.0279(3) Uani 1 1 d .
O2 O 1.39717(10) 0.05439(5) 1.28249(11) 0.0378(3) Uani 1 1 d .
C18 C 1.27745(13) 0.13189(6) 1.15097(14) 0.0277(3) Uani 1 1 d .
H18 H 1.3209 0.1670 1.1982 0.033 Uiso 1 1 calc R
C19 C 1.18469(13) 0.14661(6) 1.05228(13) 0.0256(3) Uani 1 1 d .
H19 H 1.1640 0.1918 1.0333 0.031 Uiso 1 1 calc R
C20 C 1.05975(12) 0.16882(6) 0.78206(13) 0.0237(3) Uani 1 1 d .
C21 C 1.15285(13) 0.14768(6) 0.67115(13) 0.0271(3) Uani 1 1 d .
O3 O 1.16138(11) 0.09071(5) 0.63444(11) 0.0415(3) Uani 1 1 d .
O4 O 1.22465(11) 0.19749(5) 0.62286(11) 0.0373(3) Uani 1 1 d .
C22 C 1.31587(18) 0.17887(9) 0.51510(18) 0.0494(4) Uani 1 1 d .
H22A H 1.3648 0.2183 0.4856 0.074 Uiso 1 1 calc R
H22B H 1.2682 0.1605 0.4357 0.074 Uiso 1 1 calc R
H22C H 1.3762 0.1453 0.5512 0.074 Uiso 1 1 calc R
N3 N 1.02597(10) 0.22989(5) 0.79583(10) 0.0234(2) Uani 1 1 d .
O31 O 1.46316(10) -0.07209(5) 1.28928(12) 0.0405(3) Uani 1 1 d .
C32 C 1.52879(18) -0.09499(10) 1.1693(2) 0.0544(5) Uani 1 1 d .
H32A H 1.5877 -0.0602 1.1359 0.082 Uiso 1 1 calc R
H32B H 1.4651 -0.1056 1.0968 0.082 Uiso 1 1 calc R
H32C H 1.5789 -0.1350 1.1922 0.082 Uiso 1 1 calc R
H2O H 1.4135(16) 0.0087(9) 1.2894(17) 0.040 Uiso 1 1 d .
H31 H 1.4065(18) -0.1005(9) 1.3122(18) 0.040 Uiso 1 1 d .

loop_
_atom_site_aniso_label
_atom_site_aniso_U_11
_atom_site_aniso_U_22
_atom_site_aniso_U_33
_atom_site_aniso_U_23
_atom_site_aniso_U_13
_atom_site_aniso_U_12
N1 0.0359(6) 0.0247(6) 0.0360(6) -0.0010(5) 0.0083(5) 0.0045(5)
C1 0.0453(8) 0.0197(6) 0.0425(8) -0.0016(6) 0.0084(7) 0.0043(6)
C2 0.0383(8) 0.0213(6) 0.0373(8) 0.0029(5) 0.0062(6) -0.0019(5)
C3 0.0285(7) 0.0220(6) 0.0285(6) 0.0016(5) 0.0041(5) -0.0004(5)
C4 0.0231(6) 0.0210(6) 0.0238(6) 0.0003(5) -0.0009(5) -0.0001(5)
C5 0.0221(6) 0.0204(6) 0.0233(6) 0.0010(4) 0.0005(5) -0.0001(4)
C6 0.0226(6) 0.0187(6) 0.0276(6) 0.0009(5) -0.0025(5) -0.0005(4)
C7 0.0205(6) 0.0256(6) 0.0259(6) 0.0034(5) -0.0022(5) -0.0024(5)
C8 0.0248(6) 0.0295(7) 0.0337(7) 0.0064(5) -0.0021(5) -0.0051(5)
C9 0.0264(7) 0.0424(8) 0.0377(8) 0.0110(6) 0.0026(6) -0.0083(6)
C10 0.0269(7) 0.0457(9) 0.0378(8) 0.0044(6) 0.0100(6) -0.0021(6)
N2 0.0274(6) 0.0368(6) 0.0326(6) 0.0014(5) 0.0069(5) 0.0004(5)
C11 0.0214(6) 0.0290(7) 0.0253(6) 0.0024(5) 0.0003(5) 0.0007(5)
C12 0.0248(6) 0.0228(6) 0.0259(6) 0.0000(5) 0.0014(5) 0.0016(5)
O1 0.0260(5) 0.0176(4) 0.0378(5) 0.0013(4) 0.0031(4) -0.0019(3)
C13 0.0276(6) 0.0170(5) 0.0283(6) -0.0013(5) 0.0026(5) -0.0003(5)
C14 0.0247(6) 0.0191(6) 0.0246(6) 0.0005(5) 0.0039(5) -0.0010(5)
C15 0.0268(6) 0.0176(6) 0.0368(7) -0.0002(5) -0.0009(5) -0.0030(5)
C16 0.0287(7) 0.0194(6) 0.0422(8) 0.0051(5) -0.0015(6) -0.0017(5)
C17 0.0259(6) 0.0282(7) 0.0296(7) 0.0045(5) 0.0006(5) -0.0020(5)
O2 0.0389(6) 0.0316(5) 0.0427(6) 0.0075(4) -0.0126(5) -0.0032(4)
C18 0.0316(7) 0.0230(6) 0.0285(6) -0.0031(5) 0.0004(5) -0.0046(5)
C19 0.0316(7) 0.0182(6) 0.0271(6) -0.0003(5) 0.0036(5) -0.0013(5)
C20 0.0269(6) 0.0208(6) 0.0233(6) 0.0003(5) -0.0014(5) 0.0001(5)
C21 0.0332(7) 0.0235(6) 0.0247(6) 0.0007(5) -0.0001(5) 0.0045(5)
O3 0.0545(7) 0.0266(5) 0.0435(6) -0.0106(4) 0.0116(5) 0.0019(5)
O4 0.0468(6) 0.0263(5) 0.0389(6) 0.0044(4) 0.0201(5) 0.0060(4)
C22 0.0570(11) 0.0489(10) 0.0426(9) 0.0050(7) 0.0275(8) 0.0125(8)
N3 0.0262(5) 0.0206(5) 0.0235(5) 0.0007(4) 0.0012(4) 0.0012(4)
O31 0.0329(6) 0.0373(6) 0.0515(7) 0.0159(5) 0.0078(5) -0.0020(4)
C32 0.0430(10) 0.0640(12) 0.0561(11) 0.0090(9) 0.0094(8) 0.0019(8)

loop_
_atom_type_symbol
_atom_type_description
_atom_type_scat_dispersion_real
_atom_type_scat_dispersion_imag
_atom_type_scat_source
C C 0.0033 0.0016 'International Tables Vol C Tables 4.2.6.8 and 6.1.1.4'
H H 0.0000 0.0000 'International Tables Vol C Tables 4.2.6.8 and 6.1.1.4'
N N 0.0061 0.0033 'International Tables Vol C Tables 4.2.6.8 and 6.1.1.4'
O O 0.0106 0.0060 'International Tables Vol C Tables 4.2.6.8 and 6.1.1.4'

loop_
_geom_angle_atom_site_label_1
_geom_angle_atom_site_label_2
_geom_angle_atom_site_label_3
_geom_angle
C1 N1 C12 117.63(12)
N1 C1 C2 123.52(12)
C3 C2 C1 119.10(12)
C2 C3 C4 119.14(12)
C3 C4 C12 117.49(11)
C3 C4 C5 122.52(11)
C12 C4 C5 119.96(11)
C6 C5 N3 121.25(11)
C6 C5 C4 119.89(11)
N3 C5 C4 118.72(10)
O1 C6 C5 122.26(11)
O1 C6 C7 115.60(11)
C5 C6 C7 122.06(11)
C8 C7 C11 118.42(12)
C8 C7 C6 122.50(12)
C11 C7 C6 119.08(11)
C9 C8 C7 119.00(13)
C8 C9 C10 118.43(13)
N2 C10 C9 124.68(13)
C10 N2 C11 117.34(12)
N2 C11 C7 122.12(12)
N2 C11 C12 118.25(12)
C7 C11 C12 119.64(11)
N1 C12 C4 123.11(12)
N1 C12 C11 117.49(11)
C4 C12 C11 119.37(11)
C6 O1 C13 116.42(9)
O1 C13 C14 111.69(10)
O1 C13 C20 110.37(10)
C14 C13 C20 110.76(10)
C15 C14 C19 118.19(12)
C15 C14 C13 120.97(11)
C19 C14 C13 120.84(11)
C16 C15 C14 121.39(12)
C15 C16 C17 119.79(12)
O2 C17 C18 117.90(12)
O2 C17 C16 122.97(12)
C18 C17 C16 119.12(12)
C19 C18 C17 120.46(12)
C18 C19 C14 120.99(12)
N3 C20 C21 121.25(11)
N3 C20 C13 125.31(11)
C21 C20 C13 113.39(10)
O3 C21 O4 124.95(13)
O3 C21 C20 121.84(12)
O4 C21 C20 113.19(11)
C21 O4 C22 114.72(12)
C20 N3 C5 116.22(11)

loop_
_geom_bond_atom_site_label_1
_geom_bond_atom_site_label_2
_geom_bond_distance
N1 C1 1.3262(18)
N1 C12 1.3539(16)
C1 C2 1.399(2)
C2 C3 1.3730(18)
C3 C4 1.4072(17)
C4 C12 1.4096(17)
C4 C5 1.4405(17)
C5 C6 1.3647(17)
C5 N3 1.4101(16)
C6 O1 1.3580(15)
C6 C7 1.4318(18)
C7 C8 1.4087(17)
C7 C11 1.4098(18)
C8 C9 1.367(2)
C9 C10 1.395(2)
C10 N2 1.3254(18)
N2 C11 1.3556(17)
C11 C12 1.4542(18)
O1 C13 1.4552(15)
C13 C14 1.5053(18)
C13 C20 1.5089(17)
C14 C15 1.3893(17)
C14 C19 1.3945(17)
C15 C16 1.3856(19)
C16 C17 1.3942(19)
C17 O2 1.3534(16)
C17 C18 1.3933(18)
C18 C19 1.3778(19)
C20 N3 1.2817(16)
C20 C21 1.4989(18)
C21 O3 1.2006(16)
C21 O4 1.3284(16)
O4 C22 1.4509(17)
O31 C32 1.418(2)

loop_
_geom_hbond_atom_site_label_D
_geom_hbond_atom_site_label_H
_geom_hbond_atom_site_label_A
_geom_hbond_distance_DH
_geom_hbond_distance_HA
_geom_hbond_distance_DA
_geom_hbond_angle_DHA
_geom_hbond_site_symmetry_A
O2 H2O O31 0.935(18) 1.700(18) 2.6295(15) 171.8(16) .
O31 H31 N1 0.846(18) 2.205(18) 2.9090(16) 140.7(15) 2_747
O31 H31 N2 0.846(18) 2.299(18) 3.0297(17) 144.8(15) 2_747
